data_7230227
loop_
_publ_author_name
'An, Yan-Yan'
'Lu, Li-Ping'
'Feng, Si-Si'
'Zhu, Miao-Li'

_publ_section_title
;
 Efficient pure white light emission based on a three-component
 La:Eu,Tb-doped luminescent lanthanide metal--organic framework
;
_journal_issue 14
_journal_name_full CrystEngComm
_journal_page_first 2043
_journal_paper_doi 10.1039/C8CE00008E
_journal_volume 20
_journal_year 2018
_chemical_formula_moiety '[Eu2(C16H9O7)2(C3H7ON)2(H2O)(CHOOH)]??3H2O'
_chemical_formula_sum 'C39 H41 Eu2 N2 O22'
_chemical_formula_weight 1193.66
_space_group_crystal_system monoclinic
_space_group_IT_number 15
_space_group_name_Hall '-C 2yc'
_space_group_name_H-M_alt 'C 1 2/c 1'
_symmetry_space_group_name_Hall '-C 2yc'
_symmetry_space_group_name_H-M 'C 1 2/c 1'
_atom_sites_solution_hydrogens geom
_audit_creation_method SHELXL-2016/6
_audit_update_record
;
2018-02-11 deposited with the CCDC.
2018-03-02 downloaded from the CCDC.
;
_cell_angle_alpha 90
_cell_angle_beta 99.059(2)
_cell_angle_gamma 90
_cell_formula_units_Z 4
_cell_length_a 28.4907(17)
_cell_length_b 14.4061(9)
_cell_length_c 13.6706(8)
_cell_measurement_reflns_used 9908
_cell_measurement_temperature 298(2)
_cell_measurement_theta_max 28.36
_cell_measurement_theta_min 2.82
_cell_volume 5541.0(6)
_computing_structure_refinement 'SHELXL-2016/6 (Sheldrick, 2016)'
_computing_structure_solution 'SHELXT 2014/5 (Sheldrick, 2014)'
_diffrn_ambient_temperature 298(2)
_diffrn_measured_fraction_theta_full 0.996
_diffrn_measured_fraction_theta_max 0.995
_diffrn_measurement_device_type 'CCD area detector'
_diffrn_radiation_type MoK\a
_diffrn_radiation_wavelength 0.71073
_diffrn_reflns_av_R_equivalents 0.0323
_diffrn_reflns_av_unetI/netI 0.0287
_diffrn_reflns_Laue_measured_fraction_full 0.996
_diffrn_reflns_Laue_measured_fraction_max 0.995
_diffrn_reflns_limit_h_max 38
_diffrn_reflns_limit_h_min -38
_diffrn_reflns_limit_k_max 19
_diffrn_reflns_limit_k_min -19
_diffrn_reflns_limit_l_max 18
_diffrn_reflns_limit_l_min -14
_diffrn_reflns_number 26798
_diffrn_reflns_point_group_measured_fraction_full 0.996
_diffrn_reflns_point_group_measured_fraction_max 0.995
_diffrn_reflns_theta_full 25.242
_diffrn_reflns_theta_max 28.425
_diffrn_reflns_theta_min 2.822
_exptl_absorpt_coefficient_mu 2.312
_exptl_crystal_colour colourless
_exptl_crystal_density_diffrn 1.431
_exptl_crystal_description block
_exptl_crystal_F_000 2364
_exptl_crystal_size_max 0.250
_exptl_crystal_size_mid 0.250
_exptl_crystal_size_min 0.240
_refine_diff_density_max 1.435
_refine_diff_density_min -0.932
_refine_diff_density_rms 0.134
_refine_ls_extinction_method none
_refine_ls_goodness_of_fit_ref 1.084
_refine_ls_hydrogen_treatment constr
_refine_ls_matrix_type full
_refine_ls_number_parameters 317
_refine_ls_number_reflns 6939
_refine_ls_number_restraints 66
_refine_ls_restrained_S_all 1.116
_refine_ls_R_factor_all 0.0448
_refine_ls_R_factor_gt 0.0345
_refine_ls_shift/su_max 0.002
_refine_ls_shift/su_mean 0.000
_refine_ls_structure_factor_coef Fsqd
_refine_ls_weighting_details 'w=1/[\s^2^(Fo^2^)+(0.0460P)^2^+33.8916P] where P=(Fo^2^+2Fc^2^)/3'
_refine_ls_weighting_scheme calc
_refine_ls_wR_factor_gt 0.0941
_refine_ls_wR_factor_ref 0.1014
_reflns_Friedel_coverage 0.000
_reflns_number_gt 5818
_reflns_number_total 6939
_reflns_threshold_expression 'I > 2\s(I)'
_cod_data_source_file c8ce00008e2.cif
_cod_data_source_block 5R-Eu-RT
_cod_depositor_comments 'Adding full bibliography for 7230226--7230238.cif.'
_cod_database_code 7230227
_shelx_shelxl_version_number 2016/6
_shelx_space_group_comment
;
The symmetry employed for this shelxl refinement is uniquely defined
by the following loop, which should always be used as a source of
symmetry information in preference to the above space-group names.
They are only intended as comments.
;
_shelx_estimated_absorpt_t_min 0.596
_shelx_estimated_absorpt_t_max 0.607

loop_
_space_group_symop_operation_xyz
'x, y, z'
'-x, y, -z+1/2'
'x+1/2, y+1/2, z'
'-x+1/2, y+1/2, -z+1/2'
'-x, -y, -z'
'x, -y, z-1/2'
'-x+1/2, -y+1/2, -z'
'x+1/2, -y+1/2, z-1/2'

loop_
_atom_site_label
_atom_site_type_symbol
_atom_site_fract_x
_atom_site_fract_y
_atom_site_fract_z
_atom_site_U_iso_or_equiv
_atom_site_adp_type
_atom_site_occupancy
_atom_site_site_symmetry_order
_atom_site_calc_flag
_atom_site_refinement_flags_posn
_atom_site_refinement_flags_adp
_atom_site_refinement_flags_occupancy
_atom_site_disorder_assembly
_atom_site_disorder_group
Eu1 Eu 0.18172(2) 0.28994(2) 0.45615(2) 0.02062(7) Uani 1 1 d . . . . .
O1 O 0.23458(10) 0.3487(2) 0.3495(2) 0.0354(7) Uani 1 1 d . . . . .
O2 O 0.30546(11) 0.2783(2) 0.3822(2) 0.0330(7) Uani 1 1 d . . . . .
O3 O 0.20543(10) 0.5734(2) 0.0627(3) 0.0380(7) Uani 1 1 d . . . . .
O4 O 0.26708(10) 0.66115(19) 0.0519(2) 0.0285(6) Uani 1 1 d . . . . .
O5 O 0.42241(12) 0.3551(3) 0.1471(3) 0.0571(11) Uani 1 1 d . U . . .
O6 O 0.61564(11) 0.3218(2) -0.0305(3) 0.0446(9) Uani 1 1 d . . . . .
O7 O 0.60610(11) 0.1776(2) 0.0141(3) 0.0431(8) Uani 1 1 d . . . . .
C1 C 0.29486(13) 0.3969(3) 0.2611(3) 0.0260(8) Uani 1 1 d . . . . .
C2 C 0.26425(13) 0.4590(3) 0.2051(3) 0.0273(8) Uani 1 1 d . . . . .
H2 H 0.232318 0.460761 0.212130 0.033 Uiso 1 1 calc R U . . .
C3 C 0.28135(14) 0.5184(3) 0.1387(3) 0.0263(8) Uani 1 1 d . . . . .
C4 C 0.32884(14) 0.5144(3) 0.1267(3) 0.0285(8) Uani 1 1 d . . . . .
H4 H 0.340214 0.554288 0.082327 0.034 Uiso 1 1 calc R U . . .
C5 C 0.35948(14) 0.4511(3) 0.1807(3) 0.0308(9) Uani 1 1 d . . . . .
C6 C 0.34240(14) 0.3932(3) 0.2490(3) 0.0289(8) Uani 1 1 d . . . . .
H6 H 0.362911 0.351947 0.286597 0.035 Uiso 1 1 calc R U . . .
C7 C 0.27684(14) 0.3359(3) 0.3374(3) 0.0274(8) Uani 1 1 d . . . . .
C8 C 0.24910(14) 0.5885(3) 0.0816(3) 0.0262(8) Uani 1 1 d . . . . .
C9 C 0.41084(15) 0.4480(3) 0.1653(4) 0.0376(10) Uani 1 1 d . . . . .
H9A H 0.415317 0.486744 0.109423 0.045 Uiso 1 1 calc R U . . .
H9B H 0.431261 0.471051 0.223744 0.045 Uiso 1 1 calc R U . . .
C10 C 0.46502(16) 0.3380(4) 0.1156(5) 0.0467(13) Uani 1 1 d . . . . .
C11 C 0.4754(2) 0.2464(4) 0.1039(6) 0.0686(19) Uani 1 1 d . U . . .
H11 H 0.454506 0.200966 0.119350 0.082 Uiso 1 1 calc R U . . .
C12 C 0.5167(2) 0.2204(4) 0.0691(6) 0.0631(18) Uani 1 1 d . U . . .
H12 H 0.523248 0.157872 0.060935 0.076 Uiso 1 1 calc R U . . .
C13 C 0.54855(15) 0.2882(3) 0.0463(4) 0.0378(10) Uani 1 1 d . . . . .
C14 C 0.53806(15) 0.3796(3) 0.0610(4) 0.0393(11) Uani 1 1 d . . . . .
H14 H 0.559023 0.425346 0.046817 0.047 Uiso 1 1 calc R U . . .
C15 C 0.49669(16) 0.4056(3) 0.0967(4) 0.0423(11) Uani 1 1 d . . . . .
H15 H 0.490528 0.467879 0.107543 0.051 Uiso 1 1 calc R U . . .
C16 C 0.59277(14) 0.2610(3) 0.0075(4) 0.0334(9) Uani 1 1 d . . . . .
O8 O 0.14347(15) 0.4204(3) 0.3636(4) 0.0671(13) Uani 0.5 1 d . . P A 1
C17 C 0.1550(4) 0.4958(6) 0.3529(7) 0.092(3) Uani 0.5 1 d . U P A 1
H17 H 0.181164 0.515230 0.397737 0.111 Uiso 0.5 1 calc R U P A 1
N1 N 0.1371(4) 0.5600(6) 0.2869(7) 0.135(3) Uani 0.5 1 d . U P A 1
C18 C 0.1524(7) 0.6471(8) 0.2777(10) 0.084(5) Uani 0.5 1 d . U P A 1
H18A H 0.130573 0.689842 0.300134 0.127 Uiso 0.5 1 calc R U P A 1
H18B H 0.154480 0.659310 0.209520 0.127 Uiso 0.5 1 calc R U P A 1
H18C H 0.183247 0.654361 0.317031 0.127 Uiso 0.5 1 calc R U P A 1
C19 C 0.0997(9) 0.5358(18) 0.2155(18) 0.155(10) Uani 0.5 1 d . U P A 1
H19A H 0.091100 0.587730 0.172417 0.232 Uiso 0.5 1 calc R U P A 1
H19B H 0.073050 0.518169 0.246476 0.232 Uiso 0.5 1 calc R U P A 1
H19C H 0.108809 0.484553 0.177717 0.232 Uiso 0.5 1 calc R U P A 1
O9 O 0.15351(17) 0.2290(3) 0.2882(3) 0.0628(12) Uani 0.5 1 d . . P A 1
C20 C 0.1613(4) 0.2577(10) 0.2100(7) 0.055(3) Uani 0.5 1 d . U P A 1
H20 H 0.170709 0.319397 0.208446 0.066 Uiso 0.5 1 calc R U P A 1
N2 N 0.1580(5) 0.2115(10) 0.1260(7) 0.071(3) Uani 0.5 1 d . U P A 1
C21 C 0.1432(9) 0.1244(14) 0.1196(11) 0.113(6) Uani 0.5 1 d . U P A 1
H21A H 0.156422 0.091567 0.178605 0.169 Uiso 0.5 1 calc R U P A 1
H21B H 0.153300 0.095471 0.063159 0.169 Uiso 0.5 1 calc R U P A 1
H21C H 0.109138 0.123020 0.112280 0.169 Uiso 0.5 1 calc R U P A 1
C22 C 0.1632(10) 0.265(2) 0.0310(14) 0.142(8) Uani 0.5 1 d . U P A 1
H22A H 0.137923 0.248394 -0.020879 0.212 Uiso 0.5 1 calc R U P A 1
H22B H 0.193211 0.250620 0.011297 0.212 Uiso 0.5 1 calc R U P A 1
H22C H 0.161742 0.330867 0.043450 0.212 Uiso 0.5 1 calc R U P A 1
O8A O 0.14347(15) 0.4204(3) 0.3636(4) 0.0671(13) Uani 0.5 1 d . . P A 2
C17A C 0.1550(4) 0.4958(6) 0.3529(7) 0.092(3) Uani 0.5 1 d . . P A 2
H17A H 0.181164 0.515230 0.397737 0.111 Uiso 0.5 1 calc R U P A 2
O10 O 0.1371(4) 0.5600(6) 0.2869(7) 0.135(3) Uani 0.5 1 d . . P A 2
O9A O 0.15351(17) 0.2290(3) 0.2882(3) 0.0628(12) Uani 0.5 1 d . . P A 2
O11 O 0.000000 0.2682(19) 0.250000 0.333(10) Uiso 1 2 d S . P . .
O12 O 0.0534(6) 0.5023(11) 0.4654(11) 0.270(7) Uiso 1 1 d . . . . .

loop_
_atom_site_aniso_label
_atom_site_aniso_U_11
_atom_site_aniso_U_22
_atom_site_aniso_U_33
_atom_site_aniso_U_23
_atom_site_aniso_U_13
_atom_site_aniso_U_12
Eu1 0.01546(9) 0.02128(10) 0.02654(11) 0.00211(7) 0.00775(7) -0.00192(6)
O1 0.0227(13) 0.0474(19) 0.0388(17) 0.0172(14) 0.0129(12) 0.0022(13)
O2 0.0309(15) 0.0371(16) 0.0340(16) 0.0157(13) 0.0146(13) 0.0085(12)
O3 0.0241(14) 0.0310(16) 0.059(2) 0.0143(14) 0.0072(14) 0.0026(12)
O4 0.0313(14) 0.0215(13) 0.0339(15) 0.0077(11) 0.0087(12) 0.0018(11)
O5 0.0346(17) 0.0404(19) 0.107(3) 0.011(2) 0.045(2) 0.0101(15)
O6 0.0312(16) 0.0430(18) 0.067(2) 0.0170(17) 0.0292(16) 0.0121(14)
O7 0.0289(15) 0.0341(17) 0.072(2) 0.0008(16) 0.0258(16) 0.0045(13)
C1 0.0225(17) 0.0264(18) 0.032(2) 0.0073(15) 0.0131(15) 0.0028(14)
C2 0.0191(16) 0.0288(19) 0.037(2) 0.0060(16) 0.0127(15) 0.0023(15)
C3 0.0242(17) 0.0227(18) 0.034(2) 0.0067(15) 0.0125(16) 0.0040(14)
C4 0.0258(18) 0.0255(19) 0.038(2) 0.0091(16) 0.0156(16) 0.0055(15)
C5 0.0228(17) 0.029(2) 0.045(2) 0.0093(18) 0.0197(17) 0.0062(15)
C6 0.0212(17) 0.029(2) 0.039(2) 0.0098(17) 0.0128(16) 0.0058(15)
C7 0.0248(18) 0.0299(19) 0.030(2) 0.0060(16) 0.0111(15) 0.0000(15)
C8 0.0291(18) 0.0222(17) 0.0301(19) 0.0035(15) 0.0137(16) 0.0050(15)
C9 0.0227(18) 0.038(2) 0.057(3) 0.013(2) 0.0207(19) 0.0074(17)
C10 0.027(2) 0.043(3) 0.077(4) 0.009(3) 0.029(2) 0.0080(19)
C11 0.046(3) 0.043(3) 0.129(5) 0.009(3) 0.053(3) 0.004(2)
C12 0.045(3) 0.039(3) 0.116(5) 0.005(3) 0.046(3) 0.006(2)
C13 0.0232(19) 0.039(2) 0.055(3) 0.005(2) 0.0188(19) 0.0057(17)
C14 0.027(2) 0.038(2) 0.058(3) 0.008(2) 0.022(2) 0.0010(18)
C15 0.031(2) 0.036(2) 0.065(3) 0.004(2) 0.026(2) 0.0060(19)
C16 0.0204(18) 0.039(2) 0.043(2) 0.0005(19) 0.0119(17) 0.0040(17)
O8 0.056(2) 0.066(3) 0.084(3) 0.041(2) 0.024(2) 0.028(2)
C17 0.128(6) 0.062(4) 0.096(5) 0.028(4) 0.046(5) 0.026(4)
N1 0.170(7) 0.116(5) 0.130(6) 0.040(5) 0.054(5) 0.042(5)
C18 0.167(13) 0.032(5) 0.068(8) 0.030(5) 0.063(9) 0.018(7)
C19 0.142(15) 0.154(16) 0.142(15) 0.087(13) -0.053(12) -0.016(13)
O9 0.069(3) 0.072(3) 0.041(2) 0.000(2) -0.007(2) -0.025(2)
C20 0.063(6) 0.078(6) 0.022(4) 0.002(4) -0.002(4) -0.037(5)
N2 0.080(6) 0.109(8) 0.021(4) 0.001(4) -0.003(4) -0.022(6)
C21 0.195(16) 0.099(12) 0.042(7) 0.011(8) 0.014(9) 0.033(12)
C22 0.172(17) 0.200(17) 0.052(9) 0.017(11) 0.017(10) -0.045(14)
O8A 0.056(2) 0.066(3) 0.084(3) 0.041(2) 0.024(2) 0.028(2)
C17A 0.128(6) 0.062(4) 0.096(5) 0.028(4) 0.046(5) 0.026(4)
O10 0.170(7) 0.116(5) 0.130(6) 0.040(5) 0.054(5) 0.042(5)
O9A 0.069(3) 0.072(3) 0.041(2) 0.000(2) -0.007(2) -0.025(2)

loop_
_atom_type_symbol
_atom_type_description
_atom_type_scat_dispersion_real
_atom_type_scat_dispersion_imag
_atom_type_scat_source
C C 0.0033 0.0016 'International Tables Vol C Tables 4.2.6.8 and 6.1.1.4'
H H 0.0000 0.0000 'International Tables Vol C Tables 4.2.6.8 and 6.1.1.4'
Eu Eu -0.1578 3.6682 'International Tables Vol C Tables 4.2.6.8 and 6.1.1.4'
N N 0.0061 0.0033 'International Tables Vol C Tables 4.2.6.8 and 6.1.1.4'
O O 0.0106 0.0060 'International Tables Vol C Tables 4.2.6.8 and 6.1.1.4'

loop_
_geom_angle_atom_site_label_1
_geom_angle_atom_site_label_2
_geom_angle_atom_site_label_3
_geom_angle
_geom_angle_site_symmetry_1
_geom_angle_site_symmetry_3
O4 Eu1 O2 73.50(10) 4_545 7_556
O4 Eu1 O1 78.43(10) 4_545 .
O2 Eu1 O1 133.16(10) 7_556 .
O4 Eu1 O8 144.12(13) 4_545 .
O2 Eu1 O8 142.23(13) 7_556 .
O1 Eu1 O8 71.60(12) . .
O4 Eu1 O8A 144.12(13) 4_545 .
O2 Eu1 O8A 142.23(13) 7_556 .
O1 Eu1 O8A 71.60(12) . .
O4 Eu1 O7 137.80(11) 4_545 8_456
O2 Eu1 O7 78.13(12) 7_556 8_456
O1 Eu1 O7 142.44(11) . 8_456
O8 Eu1 O7 71.10(13) . 8_456
O4 Eu1 O9 77.98(14) 4_545 .
O2 Eu1 O9 133.78(14) 7_556 .
O1 Eu1 O9 72.87(13) . .
O8 Eu1 O9 74.74(17) . .
O7 Eu1 O9 101.18(15) 8_456 .
O4 Eu1 O9A 77.98(14) 4_545 .
O2 Eu1 O9A 133.78(14) 7_556 .
O1 Eu1 O9A 72.87(13) . .
O8A Eu1 O9A 74.74(17) . .
O7 Eu1 O9A 101.18(15) 8_456 .
O4 Eu1 O3 122.36(10) 4_545 6_566
O2 Eu1 O3 78.21(12) 7_556 6_566
O1 Eu1 O3 86.44(11) . 6_566
O8 Eu1 O3 75.52(16) . 6_566
O7 Eu1 O3 80.28(11) 8_456 6_566
O9 Eu1 O3 147.87(14) . 6_566
O4 Eu1 O6 88.61(11) 4_545 8_456
O2 Eu1 O6 71.09(12) 7_556 8_456
O1 Eu1 O6 144.97(12) . 8_456
O8 Eu1 O6 104.75(15) . 8_456
O7 Eu1 O6 52.46(11) 8_456 8_456
O9 Eu1 O6 72.64(14) . 8_456
O3 Eu1 O6 127.27(11) 6_566 8_456
O4 Eu1 O4 73.12(10) 4_545 6_566
O2 Eu1 O4 70.18(10) 7_556 6_566
O1 Eu1 O4 66.13(10) . 6_566
O8 Eu1 O4 110.55(14) . 6_566
O7 Eu1 O4 124.75(11) 8_456 6_566
O9 Eu1 O4 133.41(13) . 6_566
O3 Eu1 O4 50.14(9) 6_566 6_566
O6 Eu1 O4 140.46(12) 8_456 6_566
O4 Eu1 C16 112.93(12) 4_545 8_456
O2 Eu1 C16 71.15(12) 7_556 8_456
O1 Eu1 C16 155.60(12) . 8_456
O8 Eu1 C16 89.09(14) . 8_456
O8A Eu1 C16 89.09(14) . 8_456
O7 Eu1 C16 26.33(12) 8_456 8_456
O9 Eu1 C16 88.02(15) . 8_456
O9A Eu1 C16 88.02(15) . 8_456
O3 Eu1 C16 103.41(12) 6_566 8_456
O6 Eu1 C16 26.22(12) 8_456 8_456
O4 Eu1 C16 136.82(11) 6_566 8_456
C7 O1 Eu1 137.2(3) . .
C7 O2 Eu1 135.7(3) . 7_556
C8 O3 Eu1 98.8(2) . 6_565
C8 O4 Eu1 161.4(3) . 4
C8 O4 Eu1 89.5(2) . 6_565
Eu1 O4 Eu1 106.88(10) 4 6_565
C10 O5 C9 118.0(4) . .
C16 O6 Eu1 91.6(3) . 8
C16 O7 Eu1 93.8(3) . 8
C6 C1 C2 119.7(3) . .
C6 C1 C7 120.2(3) . .
C2 C1 C7 120.1(3) . .
C3 C2 C1 120.1(3) . .
C3 C2 H2 120.0 . .
C1 C2 H2 120.0 . .
C4 C3 C2 119.9(4) . .
C4 C3 C8 119.7(3) . .
C2 C3 C8 120.4(3) . .
C3 C4 C5 120.4(4) . .
C3 C4 H4 119.8 . .
C5 C4 H4 119.8 . .
C4 C5 C6 119.4(3) . .
C4 C5 C9 119.0(4) . .
C6 C5 C9 121.6(4) . .
C1 C6 C5 120.4(4) . .
C1 C6 H6 119.8 . .
C5 C6 H6 119.8 . .
O2 C7 O1 126.6(4) . .
O2 C7 C1 117.1(3) . .
O1 C7 C1 116.3(3) . .
O3 C8 O4 121.3(4) . .
O3 C8 C3 120.0(3) . .
O4 C8 C3 118.7(4) . .
O3 C8 Eu1 56.4(2) . 6_565
O4 C8 Eu1 65.1(2) . 6_565
C3 C8 Eu1 174.0(3) . 6_565
O5 C9 C5 108.1(4) . .
O5 C9 H9A 110.1 . .
C5 C9 H9A 110.1 . .
O5 C9 H9B 110.1 . .
C5 C9 H9B 110.1 . .
H9A C9 H9B 108.4 . .
C11 C10 O5 115.4(4) . .
C11 C10 C15 120.0(4) . .
O5 C10 C15 124.6(5) . .
C10 C11 C12 120.7(5) . .
C10 C11 H11 119.7 . .
C12 C11 H11 119.7 . .
C11 C12 C13 120.1(5) . .
C11 C12 H12 119.9 . .
C13 C12 H12 119.9 . .
C14 C13 C12 118.2(4) . .
C14 C13 C16 121.2(4) . .
C12 C13 C16 120.6(4) . .
C13 C14 C15 121.6(4) . .
C13 C14 H14 119.2 . .
C15 C14 H14 119.2 . .
C10 C15 C14 119.2(4) . .
C10 C15 H15 120.4 . .
C14 C15 H15 120.4 . .
O6 C16 O7 121.7(4) . .
O6 C16 C13 119.2(4) . .
O7 C16 C13 119.1(4) . .
O6 C16 Eu1 62.2(2) . 8
O7 C16 Eu1 59.9(2) . 8
C13 C16 Eu1 173.6(4) . 8
C17 O8 Eu1 133.1(6) . .
O8 C17 N1 130.7(11) . .
O8 C17 H17 114.6 . .
N1 C17 H17 114.6 . .
C17 N1 C18 128.0(13) . .
C17 N1 C19 118.4(13) . .
C18 N1 C19 113.6(14) . .
N1 C18 H18A 109.5 . .
N1 C18 H18B 109.5 . .
H18A C18 H18B 109.5 . .
N1 C18 H18C 109.5 . .
H18A C18 H18C 109.5 . .
H18B C18 H18C 109.5 . .
N1 C19 H19A 109.5 . .
N1 C19 H19B 109.5 . .
H19A C19 H19B 109.5 . .
N1 C19 H19C 109.5 . .
H19A C19 H19C 109.5 . .
H19B C19 H19C 109.5 . .
C20 O9 Eu1 128.9(6) . .
O9 C20 N2 127.2(12) . .
O9 C20 H20 116.4 . .
N2 C20 H20 116.4 . .
C20 N2 C21 121.0(12) . .
C20 N2 C22 118.5(15) . .
C21 N2 C22 119.6(14) . .
N2 C21 H21A 109.5 . .
N2 C21 H21B 109.5 . .
H21A C21 H21B 109.5 . .
N2 C21 H21C 109.5 . .
H21A C21 H21C 109.5 . .
H21B C21 H21C 109.5 . .
N2 C22 H22A 109.5 . .
N2 C22 H22B 109.5 . .
H22A C22 H22B 109.5 . .
N2 C22 H22C 109.5 . .
H22A C22 H22C 109.5 . .
H22B C22 H22C 109.5 . .
C17A O8A Eu1 133.1(6) . .
O8A C17A O10 130.7(11) . .
O8A C17A H17A 114.6 . .
O10 C17A H17A 114.6 . .

loop_
_geom_bond_atom_site_label_1
_geom_bond_atom_site_label_2
_geom_bond_distance
_geom_bond_site_symmetry_2
Eu1 O4 2.373(3) 4_545
Eu1 O2 2.394(3) 7_556
Eu1 O1 2.408(3) .
Eu1 O8 2.426(4) .
Eu1 O8A 2.426(4) .
Eu1 O7 2.455(3) 8_456
Eu1 O9 2.472(4) .
Eu1 O9A 2.472(4) .
Eu1 O3 2.479(3) 6_566
Eu1 O6 2.505(3) 8_456
Eu1 O4 2.668(3) 6_566
Eu1 C16 2.831(4) 8_456
O1 C7 1.255(5) .
O2 C7 1.254(5) .
O3 C8 1.249(5) .
O4 C8 1.260(5) .
O5 C10 1.372(5) .
O5 C9 1.410(6) .
O6 C16 1.251(6) .
O7 C16 1.259(6) .
C1 C6 1.391(5) .
C1 C2 1.392(5) .
C1 C7 1.513(5) .
C2 C3 1.391(5) .
C2 H2 0.9300 .
C3 C4 1.389(5) .
C3 C8 1.499(5) .
C4 C5 1.392(6) .
C4 H4 0.9300 .
C5 C6 1.395(5) .
C5 C9 1.512(5) .
C6 H6 0.9300 .
C9 H9A 0.9700 .
C9 H9B 0.9700 .
C10 C11 1.367(8) .
C10 C15 1.380(7) .
C11 C12 1.389(7) .
C11 H11 0.9300 .
C12 C13 1.401(7) .
C12 H12 0.9300 .
C13 C14 1.373(6) .
C13 C16 1.494(6) .
C14 C15 1.396(6) .
C14 H14 0.9300 .
C15 H15 0.9300 .
O8 C17 1.150(9) .
C17 N1 1.337(11) .
C17 H17 0.9300 .
N1 C18 1.340(15) .
N1 C19 1.37(2) .
C18 H18A 0.9600 .
C18 H18B 0.9600 .
C18 H18C 0.9600 .
C19 H19A 0.9600 .
C19 H19B 0.9600 .
C19 H19C 0.9600 .
O9 C20 1.198(10) .
C20 N2 1.317(15) .
C20 H20 0.9300 .
N2 C21 1.32(2) .
N2 C22 1.54(2) .
C21 H21A 0.9600 .
C21 H21B 0.9600 .
C21 H21C 0.9600 .
C22 H22A 0.9600 .
C22 H22B 0.9600 .
C22 H22C 0.9600 .
O8A C17A 1.150(9) .
C17A O10 1.337(11) .
C17A H17A 0.9300 .

loop_
_geom_torsion_atom_site_label_1
_geom_torsion_atom_site_label_2
_geom_torsion_atom_site_label_3
_geom_torsion_atom_site_label_4
_geom_torsion
_geom_torsion_site_symmetry_1
_geom_torsion_site_symmetry_4
C6 C1 C2 C3 -1.3(6) . .
C7 C1 C2 C3 176.7(4) . .
C1 C2 C3 C4 1.4(6) . .
C1 C2 C3 C8 -177.1(4) . .
C2 C3 C4 C5 0.1(7) . .
C8 C3 C4 C5 178.6(4) . .
C3 C4 C5 C6 -1.7(7) . .
C3 C4 C5 C9 179.5(4) . .
C2 C1 C6 C5 -0.3(7) . .
C7 C1 C6 C5 -178.3(4) . .
C4 C5 C6 C1 1.8(7) . .
C9 C5 C6 C1 -179.5(4) . .
Eu1 O2 C7 O1 -31.2(7) 7_556 .
Eu1 O2 C7 C1 148.4(3) 7_556 .
Eu1 O1 C7 O2 3.2(8) . .
Eu1 O1 C7 C1 -176.4(3) . .
C6 C1 C7 O2 -5.3(6) . .
C2 C1 C7 O2 176.7(4) . .
C6 C1 C7 O1 174.3(4) . .
C2 C1 C7 O1 -3.6(6) . .
Eu1 O3 C8 O4 4.1(4) 6_565 .
Eu1 O3 C8 C3 -174.5(3) 6_565 .
Eu1 O4 C8 O3 149.0(6) 4 .
Eu1 O4 C8 O3 -3.8(4) 6_565 .
Eu1 O4 C8 C3 -32.4(10) 4 .
Eu1 O4 C8 C3 174.9(3) 6_565 .
Eu1 O4 C8 Eu1 152.7(8) 4 6_565
C4 C3 C8 O3 154.2(4) . .
C2 C3 C8 O3 -27.3(6) . .
C4 C3 C8 O4 -24.4(6) . .
C2 C3 C8 O4 154.1(4) . .
C10 O5 C9 C5 170.0(5) . .
C4 C5 C9 O5 -129.0(5) . .
C6 C5 C9 O5 52.3(6) . .
C9 O5 C10 C11 176.9(6) . .
C9 O5 C10 C15 -2.7(9) . .
O5 C10 C11 C12 177.7(7) . .
C15 C10 C11 C12 -2.6(11) . .
C10 C11 C12 C13 0.5(12) . .
C11 C12 C13 C14 1.1(11) . .
C11 C12 C13 C16 -179.1(6) . .
C12 C13 C14 C15 -0.6(9) . .
C16 C13 C14 C15 179.6(5) . .
C11 C10 C15 C14 3.0(9) . .
O5 C10 C15 C14 -177.3(5) . .
C13 C14 C15 C10 -1.4(9) . .
Eu1 O6 C16 O7 -6.9(5) 8 .
Eu1 O6 C16 C13 172.9(4) 8 .
Eu1 O7 C16 O6 7.1(5) 8 .
Eu1 O7 C16 C13 -172.7(4) 8 .
C14 C13 C16 O6 -14.3(8) . .
C12 C13 C16 O6 166.0(6) . .
C14 C13 C16 O7 165.5(5) . .
C12 C13 C16 O7 -14.2(8) . .
Eu1 O8 C17 N1 165.3(7) . .
O8 C17 N1 C18 -179.5(11) . .
O8 C17 N1 C19 -3(2) . .
Eu1 O9 C20 N2 158.7(10) . .
O9 C20 N2 C21 3(3) . .
O9 C20 N2 C22 172.0(16) . .
Eu1 O8A C17A O10 165.3(7) . .
